data_4131607
loop_
_publ_author_name
'Gieshoff, Tile'
'Kehl, Anton'
'Schollmeyer, Dieter'
'Moeller, Kevin D.'
'Waldvogel, Siegfried R.'

_publ_section_title
;
 Insights into the Mechanism of Anodic N-N Bond Formation by
 Dehydrogenative Coupling.
;
_journal_issue 35
_journal_name_full 'Journal of the American Chemical Society'
_journal_page_first 12317
_journal_page_last 12324
_journal_paper_doi 10.1021/jacs.7b07488
_journal_volume 139
_journal_year 2017
_chemical_formula_moiety 'C18 H16 Cl2 N2 O2'
_chemical_formula_sum 'C18 H16 Cl2 N2 O2'
_chemical_formula_weight 363.23
_space_group_crystal_system monoclinic
_space_group_IT_number 14
_space_group_name_Hall '-P 2yn'
_space_group_name_H-M_alt 'P 1 21/n 1'
_atom_sites_solution_hydrogens geom
_audit_creation_method SHELXL-2014/7
_cell_angle_alpha 90
_cell_angle_beta 100.6450(19)
_cell_angle_gamma 90
_cell_formula_units_Z 4
_cell_length_a 12.6885(11)
_cell_length_b 8.7452(7)
_cell_length_c 15.7923(13)
_cell_measurement_reflns_used 2888
_cell_measurement_temperature 173(2)
_cell_measurement_theta_max 27.7147
_cell_measurement_theta_min 2.3289
_cell_volume 1722.2(2)
_computing_cell_refinement 'APEX II software'
_computing_data_collection 'SHELXL-2015 (Sheldrick, 2014)'
_computing_data_reduction 'APEX II software'
_computing_structure_refinement 'SHELXL-2014/7 (Sheldrick, 2014)'
_computing_structure_solution 'SHELXL-2015 (Sheldrick, 2014)'
_diffrn_ambient_temperature 173(2)
_diffrn_measured_fraction_theta_full 0.999
_diffrn_measured_fraction_theta_max 0.999
_diffrn_measurement_device_type 'SMART APEX II'
_diffrn_measurement_method '\w scan'
_diffrn_radiation_type MoK\a
_diffrn_radiation_wavelength 0.71073
_diffrn_reflns_av_R_equivalents 0.0265
_diffrn_reflns_av_unetI/netI 0.0325
_diffrn_reflns_Laue_measured_fraction_full 0.999
_diffrn_reflns_Laue_measured_fraction_max 0.999
_diffrn_reflns_limit_h_max 15
_diffrn_reflns_limit_h_min -16
_diffrn_reflns_limit_k_max 11
_diffrn_reflns_limit_k_min -9
_diffrn_reflns_limit_l_max 20
_diffrn_reflns_limit_l_min -18
_diffrn_reflns_number 9934
_diffrn_reflns_point_group_measured_fraction_full 0.999
_diffrn_reflns_point_group_measured_fraction_max 0.999
_diffrn_reflns_theta_full 25.242
_diffrn_reflns_theta_max 27.808
_diffrn_reflns_theta_min 2.276
_diffrn_source 'sealed tube'
_exptl_absorpt_coefficient_mu 0.390
_exptl_absorpt_correction_T_max 0.7456
_exptl_absorpt_correction_T_min 0.6912
_exptl_absorpt_correction_type 'multi scans'
_exptl_absorpt_process_details SADABS
_exptl_crystal_colour colourless
_exptl_crystal_density_diffrn 1.401
_exptl_crystal_description plate
_exptl_crystal_F_000 752
_exptl_crystal_size_max 0.430
_exptl_crystal_size_mid 0.420
_exptl_crystal_size_min 0.120
_refine_diff_density_max 0.308
_refine_diff_density_min -0.220
_refine_diff_density_rms 0.050
_refine_ls_extinction_method none
_refine_ls_goodness_of_fit_ref 1.035
_refine_ls_hydrogen_treatment constr
_refine_ls_matrix_type full
_refine_ls_number_parameters 219
_refine_ls_number_reflns 4079
_refine_ls_number_restraints 0
_refine_ls_restrained_S_all 1.035
_refine_ls_R_factor_all 0.0606
_refine_ls_R_factor_gt 0.0437
_refine_ls_shift/su_max 0.001
_refine_ls_shift/su_mean 0.000
_refine_ls_structure_factor_coef Fsqd
_refine_ls_weighting_details 'w=1/[\s^2^(Fo^2^)+(0.0459P)^2^+0.8466P] where P=(Fo^2^+2Fc^2^)/3'
_refine_ls_weighting_scheme calc
_refine_ls_wR_factor_gt 0.1011
_refine_ls_wR_factor_ref 0.1097
_reflns_Friedel_coverage 0.000
_reflns_number_gt 3160
_reflns_number_total 4079
_reflns_threshold_expression 'I > 2\s(I)'
_cod_data_source_file ja7b07488_si_002.cif
_cod_data_source_block tgi293f1
_cod_original_sg_symbol_H-M 'P 21/n'
_cod_database_code 4131607
_shelx_shelxl_version_number 2014/7
_shelx_space_group_comment
;
The symmetry employed for this shelxl refinement is uniquely defined
by the following loop, which should always be used as a source of
symmetry information in preference to the above space-group names.
They are only intended as comments.
;
_shelx_estimated_absorpt_t_min 0.850
_shelx_estimated_absorpt_t_max 0.955

loop_
_space_group_symop_operation_xyz
'x, y, z'
'-x+1/2, y+1/2, -z+1/2'
'-x, -y, -z'
'x-1/2, -y-1/2, z-1/2'

loop_
_atom_site_label
_atom_site_type_symbol
_atom_site_fract_x
_atom_site_fract_y
_atom_site_fract_z
_atom_site_U_iso_or_equiv
_atom_site_adp_type
_atom_site_occupancy
_atom_site_site_symmetry_order
_atom_site_calc_flag
_atom_site_refinement_flags_posn
_atom_site_refinement_flags_adp
Cl1 Cl 0.30329(5) 0.79095(9) 0.84209(3) 0.05463(19) Uani 1 1 d . .
Cl2 Cl 0.04952(4) 0.11707(6) 0.43812(4) 0.04428(16) Uani 1 1 d . .
O1 O 0.15497(12) 0.78968(19) 0.28626(10) 0.0474(4) Uani 1 1 d . .
O2 O 0.52863(10) 0.79398(18) 0.50129(9) 0.0377(3) Uani 1 1 d . .
N1 N 0.35040(12) 0.74420(18) 0.47598(10) 0.0270(3) Uani 1 1 d . .
N2 N 0.25425(12) 0.72205(18) 0.41552(10) 0.0280(3) Uani 1 1 d . .
C3 C 0.23541(16) 0.8087(2) 0.34016(13) 0.0327(4) Uani 1 1 d . .
C4 C 0.32740(16) 0.9109(2) 0.33014(14) 0.0344(4) Uani 1 1 d . .
H4A H 0.3291 1.0010 0.3683 0.041 Uiso 1 1 calc R U
H4B H 0.3184 0.9475 0.2699 0.041 Uiso 1 1 calc R U
C5 C 0.43236(15) 0.8213(2) 0.35366(12) 0.0287(4) Uani 1 1 d . .
C6 C 0.44515(15) 0.7829(2) 0.44930(12) 0.0269(4) Uani 1 1 d . .
C7 C 0.33683(14) 0.7474(2) 0.56457(12) 0.0259(4) Uani 1 1 d . .
C8 C 0.41219(15) 0.6800(2) 0.62844(12) 0.0298(4) Uani 1 1 d . .
H8 H 0.4712 0.6260 0.6137 0.036 Uiso 1 1 calc R U
C9 C 0.40091(16) 0.6919(2) 0.71396(13) 0.0342(4) Uani 1 1 d . .
H9 H 0.4526 0.6472 0.7582 0.041 Uiso 1 1 calc R U
C10 C 0.31403(17) 0.7690(2) 0.73415(12) 0.0349(4) Uani 1 1 d . .
C11 C 0.23676(17) 0.8321(3) 0.67075(13) 0.0375(5) Uani 1 1 d . .
H11 H 0.1764 0.8825 0.6855 0.045 Uiso 1 1 calc R U
C12 C 0.24801(15) 0.8212(2) 0.58548(13) 0.0333(4) Uani 1 1 d . .
H12 H 0.1952 0.8639 0.5413 0.040 Uiso 1 1 calc R U
C13 C 0.20422(14) 0.5764(2) 0.42181(11) 0.0260(4) Uani 1 1 d . .
C14 C 0.26704(15) 0.4476(2) 0.44445(12) 0.0302(4) Uani 1 1 d . .
H14 H 0.3430 0.4565 0.4564 0.036 Uiso 1 1 calc R U
C15 C 0.21963(15) 0.3060(2) 0.44970(12) 0.0308(4) Uani 1 1 d . .
H15 H 0.2625 0.2176 0.4651 0.037 Uiso 1 1 calc R U
C16 C 0.10888(15) 0.2952(2) 0.43216(12) 0.0299(4) Uani 1 1 d . .
C17 C 0.04488(16) 0.4227(2) 0.41038(12) 0.0327(4) Uani 1 1 d . .
H17 H -0.0310 0.4131 0.3987 0.039 Uiso 1 1 calc R U
C18 C 0.09266(15) 0.5646(2) 0.40580(12) 0.0302(4) Uani 1 1 d . .
H18 H 0.0496 0.6532 0.3918 0.036 Uiso 1 1 calc R U
C19 C 0.52716(18) 0.9199(3) 0.33941(14) 0.0393(5) Uani 1 1 d . .
H19A H 0.5197 0.9442 0.2780 0.059 Uiso 1 1 calc R U
H19B H 0.5942 0.8637 0.3586 0.059 Uiso 1 1 calc R U
H19C H 0.5283 1.0148 0.3725 0.059 Uiso 1 1 calc R U
C20 C 0.42981(19) 0.6731(2) 0.30066(13) 0.0388(5) Uani 1 1 d . .
H20A H 0.3751 0.6041 0.3155 0.058 Uiso 1 1 calc R U
H20B H 0.5001 0.6232 0.3137 0.058 Uiso 1 1 calc R U
H20C H 0.4126 0.6976 0.2391 0.058 Uiso 1 1 calc R U

loop_
_atom_site_aniso_label
_atom_site_aniso_U_11
_atom_site_aniso_U_22
_atom_site_aniso_U_33
_atom_site_aniso_U_23
_atom_site_aniso_U_13
_atom_site_aniso_U_12
Cl1 0.0468(3) 0.0891(5) 0.0290(3) -0.0073(3) 0.0095(2) -0.0188(3)
Cl2 0.0375(3) 0.0435(3) 0.0502(3) 0.0139(2) 0.0038(2) -0.0135(2)
O1 0.0318(8) 0.0614(10) 0.0425(9) 0.0180(7) -0.0102(7) -0.0066(7)
O2 0.0201(7) 0.0570(9) 0.0343(7) 0.0030(6) 0.0005(6) -0.0017(6)
N1 0.0200(7) 0.0340(8) 0.0249(8) -0.0008(6) -0.0013(6) -0.0031(6)
N2 0.0196(7) 0.0334(8) 0.0278(8) 0.0023(6) -0.0040(6) -0.0031(6)
C3 0.0268(10) 0.0354(10) 0.0338(10) 0.0057(8) 0.0003(8) 0.0016(8)
C4 0.0334(11) 0.0290(10) 0.0387(11) 0.0080(8) 0.0013(9) 0.0008(8)
C5 0.0305(10) 0.0273(9) 0.0281(9) 0.0001(7) 0.0052(8) -0.0021(8)
C6 0.0236(9) 0.0262(9) 0.0306(9) -0.0016(7) 0.0044(7) 0.0005(7)
C7 0.0203(8) 0.0280(9) 0.0281(9) -0.0008(7) 0.0011(7) -0.0031(7)
C8 0.0243(9) 0.0312(10) 0.0329(10) 0.0043(8) 0.0027(8) 0.0011(8)
C9 0.0284(10) 0.0402(11) 0.0312(10) 0.0078(8) -0.0021(8) -0.0069(9)
C10 0.0316(10) 0.0472(12) 0.0258(9) -0.0023(8) 0.0051(8) -0.0125(9)
C11 0.0274(10) 0.0488(12) 0.0364(11) -0.0062(9) 0.0065(8) 0.0004(9)
C12 0.0233(9) 0.0425(11) 0.0321(10) 0.0006(8) 0.0002(8) 0.0023(8)
C13 0.0224(9) 0.0325(9) 0.0225(8) -0.0005(7) 0.0023(7) -0.0025(7)
C14 0.0202(9) 0.0371(10) 0.0324(10) 0.0018(8) 0.0026(7) -0.0011(8)
C15 0.0268(10) 0.0363(10) 0.0291(9) 0.0042(8) 0.0044(8) 0.0019(8)
C16 0.0289(10) 0.0358(10) 0.0246(9) 0.0033(7) 0.0039(8) -0.0078(8)
C17 0.0209(9) 0.0464(11) 0.0300(9) 0.0023(8) 0.0028(7) -0.0046(8)
C18 0.0210(9) 0.0376(10) 0.0307(10) 0.0017(8) 0.0013(7) 0.0017(8)
C19 0.0377(12) 0.0419(12) 0.0389(11) 0.0039(9) 0.0083(9) -0.0088(9)
C20 0.0554(14) 0.0298(10) 0.0323(10) -0.0011(8) 0.0109(10) -0.0011(10)

loop_
_atom_type_symbol
_atom_type_description
_atom_type_scat_dispersion_real
_atom_type_scat_dispersion_imag
_atom_type_scat_source
C C 0.0033 0.0016 'International Tables Vol C Tables 4.2.6.8 and 6.1.1.4'
O O 0.0106 0.0060 'International Tables Vol C Tables 4.2.6.8 and 6.1.1.4'
Cl Cl 0.1484 0.1585 'International Tables Vol C Tables 4.2.6.8 and 6.1.1.4'
N N 0.0061 0.0033 'International Tables Vol C Tables 4.2.6.8 and 6.1.1.4'
H H 0.0000 0.0000 'International Tables Vol C Tables 4.2.6.8 and 6.1.1.4'

loop_
_geom_angle_atom_site_label_1
_geom_angle_atom_site_label_2
_geom_angle_atom_site_label_3
_geom_angle
C6 N1 N2 121.02(15)
C6 N1 C7 123.76(15)
N2 N1 C7 114.49(14)
C3 N2 N1 119.45(15)
C3 N2 C13 122.24(15)
N1 N2 C13 114.31(14)
O1 C3 N2 120.91(18)
O1 C3 C4 125.25(18)
N2 C3 C4 113.55(16)
C3 C4 C5 109.16(15)
C3 C4 H4A 109.8
C5 C4 H4A 109.8
C3 C4 H4B 109.8
C5 C4 H4B 109.8
H4A C4 H4B 108.3
C6 C5 C19 109.07(16)
C6 C5 C4 106.34(15)
C19 C5 C4 110.40(16)
C6 C5 C20 109.90(15)
C19 C5 C20 109.41(17)
C4 C5 C20 111.65(17)
O2 C6 N1 120.60(17)
O2 C6 C5 124.74(17)
N1 C6 C5 114.48(15)
C8 C7 C12 120.31(18)
C8 C7 N1 120.52(16)
C12 C7 N1 119.16(16)
C7 C8 C9 119.66(18)
C7 C8 H8 120.2
C9 C8 H8 120.2
C10 C9 C8 119.46(18)
C10 C9 H9 120.3
C8 C9 H9 120.3
C9 C10 C11 121.25(18)
C9 C10 Cl1 119.30(16)
C11 C10 Cl1 119.43(17)
C10 C11 C12 119.42(19)
C10 C11 H11 120.3
C12 C11 H11 120.3
C11 C12 C7 119.82(18)
C11 C12 H12 120.1
C7 C12 H12 120.1
C14 C13 C18 120.11(17)
C14 C13 N2 119.87(16)
C18 C13 N2 120.01(17)
C15 C14 C13 120.38(17)
C15 C14 H14 119.8
C13 C14 H14 119.8
C16 C15 C14 118.98(18)
C16 C15 H15 120.5
C14 C15 H15 120.5
C15 C16 C17 121.48(18)
C15 C16 Cl2 118.90(15)
C17 C16 Cl2 119.61(15)
C16 C17 C18 119.38(18)
C16 C17 H17 120.3
C18 C17 H17 120.3
C17 C18 C13 119.64(18)
C17 C18 H18 120.2
C13 C18 H18 120.2
C5 C19 H19A 109.5
C5 C19 H19B 109.5
H19A C19 H19B 109.5
C5 C19 H19C 109.5
H19A C19 H19C 109.5
H19B C19 H19C 109.5
C5 C20 H20A 109.5
C5 C20 H20B 109.5
H20A C20 H20B 109.5
C5 C20 H20C 109.5
H20A C20 H20C 109.5
H20B C20 H20C 109.5

loop_
_geom_bond_atom_site_label_1
_geom_bond_atom_site_label_2
_geom_bond_distance
Cl1 C10 1.746(2)
Cl2 C16 1.7407(19)
O1 C3 1.214(2)
O2 C6 1.218(2)
N1 C6 1.387(2)
N1 N2 1.417(2)
N1 C7 1.441(2)
N2 C3 1.394(2)
N2 C13 1.435(2)
C3 C4 1.501(3)
C4 C5 1.531(3)
C4 H4A 0.9900
C4 H4B 0.9900
C5 C6 1.526(3)
C5 C19 1.530(3)
C5 C20 1.540(3)
C7 C8 1.387(3)
C7 C12 1.390(3)
C8 C9 1.388(3)
C8 H8 0.9500
C9 C10 1.379(3)
C9 H9 0.9500
C10 C11 1.380(3)
C11 C12 1.383(3)
C11 H11 0.9500
C12 H12 0.9500
C13 C14 1.388(3)
C13 C18 1.395(3)
C14 C15 1.386(3)
C14 H14 0.9500
C15 C16 1.384(3)
C15 H15 0.9500
C16 C17 1.385(3)
C17 C18 1.389(3)
C17 H17 0.9500
C18 H18 0.9500
C19 H19A 0.9800
C19 H19B 0.9800
C19 H19C 0.9800
C20 H20A 0.9800
C20 H20B 0.9800
C20 H20C 0.9800

loop_
_geom_torsion_atom_site_label_1
_geom_torsion_atom_site_label_2
_geom_torsion_atom_site_label_3
_geom_torsion_atom_site_label_4
_geom_torsion
C6 N1 N2 C3 -33.3(2)
C7 N1 N2 C3 137.27(17)
C6 N1 N2 C13 124.73(18)
C7 N1 N2 C13 -64.7(2)
N1 N2 C3 O1 178.24(18)
C13 N2 C3 O1 22.0(3)
N1 N2 C3 C4 4.1(3)
C13 N2 C3 C4 -152.08(17)
O1 C3 C4 C5 -129.6(2)
N2 C3 C4 C5 44.2(2)
C3 C4 C5 C6 -64.9(2)
C3 C4 C5 C19 176.94(16)
C3 C4 C5 C20 55.0(2)
N2 N1 C6 O2 -176.15(17)
C7 N1 C6 O2 14.2(3)
N2 N1 C6 C5 8.5(2)
C7 N1 C6 C5 -161.17(16)
C19 C5 C6 O2 -17.4(3)
C4 C5 C6 O2 -136.49(19)
C20 C5 C6 O2 102.5(2)
C19 C5 C6 N1 157.71(17)
C4 C5 C6 N1 38.7(2)
C20 C5 C6 N1 -82.3(2)
C6 N1 C7 C8 -48.2(3)
N2 N1 C7 C8 141.53(17)
C6 N1 C7 C12 130.77(19)
N2 N1 C7 C12 -39.5(2)
C12 C7 C8 C9 -2.6(3)
N1 C7 C8 C9 176.33(17)
C7 C8 C9 C10 0.8(3)
C8 C9 C10 C11 1.4(3)
C8 C9 C10 Cl1 -177.19(15)
C9 C10 C11 C12 -1.7(3)
Cl1 C10 C11 C12 176.86(17)
C10 C11 C12 C7 -0.2(3)
C8 C7 C12 C11 2.3(3)
N1 C7 C12 C11 -176.67(18)
C3 N2 C13 C14 122.6(2)
N1 N2 C13 C14 -34.7(2)
C3 N2 C13 C18 -57.9(3)
N1 N2 C13 C18 144.81(17)
C18 C13 C14 C15 1.2(3)
N2 C13 C14 C15 -179.21(17)
C13 C14 C15 C16 -0.1(3)
C14 C15 C16 C17 -0.6(3)
C14 C15 C16 Cl2 179.59(15)
C15 C16 C17 C18 0.1(3)
Cl2 C16 C17 C18 179.93(15)
C16 C17 C18 C13 1.0(3)
C14 C13 C18 C17 -1.7(3)
N2 C13 C18 C17 178.74(17)
